data_4118809
loop_
_publ_author_name
'Philipp Roesle'
'Christoph J. D\"urr'
'Heiko M. M\"oller'
'Luigi Cavallo'
'Lucia Caporaso'
'Stefan Mecking'

_publ_contact_author_address
;Chair of Chemical Materials Science
Department of Chemistry
University of Konstanz
78464 Konstanz
Germany
;
_publ_contact_author_email stefan.mecking@uni-konstanz.de
_publ_contact_author_fax 00497531885152
_publ_contact_author_name 'Pofessor Stefan Mecking'
_publ_contact_author_phone 00497531882593
_publ_section_title
;
 Mechanistic Features of Isomerizing Alkoxycarbonylation of Methyl Oleate
;
_journal_name_full 'Journal of the American Chemical Society'
_journal_page_first 17696
_journal_page_last 17703
_journal_paper_doi 10.1021/ja307411p
_journal_volume 134
_journal_year 2012
_chemical_formula_moiety 'C20 H42 F3 O3 P2 Pd S, C F3 O3  S'
_chemical_formula_sum 'C21 H42 F6 O6 P2 Pd S2'
_chemical_formula_weight 737.01
_chemical_name_systematic
; 
 ? 
;
_space_group_IT_number 14
_symmetry_cell_setting monoclinic
_symmetry_space_group_name_Hall '-P 2ybc'
_symmetry_space_group_name_H-M 'P 1 21/c 1'
_atom_sites_solution_hydrogens geom
_atom_sites_solution_primary heavy
_atom_sites_solution_secondary difmap
_audit_creation_method SHELXL-97
_cell_angle_alpha 90.00
_cell_angle_beta 116.419(2)
_cell_angle_gamma 90.00
_cell_formula_units_Z 8
_cell_length_a 18.1681(6)
_cell_length_b 16.4128(7)
_cell_length_c 22.4646(8)
_cell_measurement_reflns_used 62659
_cell_measurement_temperature 100(2)
_cell_measurement_theta_max 26.15
_cell_measurement_theta_min 1.60
_cell_volume 5999.1(4)
_computing_cell_refinement 'STOE X-AREA'
_computing_data_collection 'STOE X-AREA'
_computing_data_reduction 'STOE X-RED'
_computing_structure_refinement 'SHELXL-97 (Sheldrick, 1997)'
_computing_structure_solution 'SHELXS-97 (Sheldrick, 1990)'
_diffrn_ambient_temperature 100(2)
_diffrn_detector_area_resol_mean 6.67
_diffrn_measured_fraction_theta_full 0.984
_diffrn_measured_fraction_theta_max 0.984
_diffrn_measurement_device_type 'STOE IPDS 2T'
_diffrn_measurement_method 'rotation method'
_diffrn_radiation_monochromator graphite
_diffrn_radiation_source 'fine-focus sealed tube'
_diffrn_radiation_type MoK\a
_diffrn_radiation_wavelength 0.71073
_diffrn_reflns_av_R_equivalents 0.0532
_diffrn_reflns_av_sigmaI/netI 0.0292
_diffrn_reflns_limit_h_max 22
_diffrn_reflns_limit_h_min -22
_diffrn_reflns_limit_k_max 20
_diffrn_reflns_limit_k_min -19
_diffrn_reflns_limit_l_max 27
_diffrn_reflns_limit_l_min -26
_diffrn_reflns_number 76320
_diffrn_reflns_theta_full 25.77
_diffrn_reflns_theta_max 25.77
_diffrn_reflns_theta_min 1.60
_exptl_absorpt_coefficient_mu 0.936
_exptl_absorpt_correction_T_max 0.8879
_exptl_absorpt_correction_T_min 0.7371
_exptl_absorpt_correction_type integration
_exptl_absorpt_process_details 'STOE X-RED32'
_exptl_crystal_colour orange
_exptl_crystal_density_diffrn 1.632
_exptl_crystal_description platelet
_exptl_crystal_F_000 3024
_exptl_crystal_size_max 0.450
_exptl_crystal_size_mid 0.263
_exptl_crystal_size_min 0.110
_refine_diff_density_max 2.035
_refine_diff_density_min -1.248
_refine_diff_density_rms 0.148
_refine_ls_extinction_method none
_refine_ls_goodness_of_fit_ref 1.330
_refine_ls_hydrogen_treatment constr
_refine_ls_matrix_type full
_refine_ls_number_parameters 709
_refine_ls_number_reflns 11310
_refine_ls_number_restraints 0
_refine_ls_restrained_S_all 1.330
_refine_ls_R_factor_all 0.0806
_refine_ls_R_factor_gt 0.0727
_refine_ls_shift/su_max 0.001
_refine_ls_shift/su_mean 0.000
_refine_ls_structure_factor_coef Fsqd
_refine_ls_weighting_details 'calc w=1/[\s^2^(Fo^2^)+(0.0000P)^2^+88.7993P] where P=(Fo^2^+2Fc^2^)/3'
_refine_ls_weighting_scheme calc
_refine_ls_wR_factor_gt 0.1620
_refine_ls_wR_factor_ref 0.1646
_reflns_number_gt 10162
_reflns_number_total 11310
_reflns_threshold_expression >2sigma(I)
_cod_data_source_file ja307411p_si_002.cif
_cod_data_source_block d:\dtbpppdotf\gs11_001
_cod_original_sg_symbol_H-M 'P 21/c'
_cod_database_code 4118809

loop_
_symmetry_equiv_pos_as_xyz
'x, y, z'
'-x, y+1/2, -z+1/2'
'-x, -y, -z'
'x, -y-1/2, z-1/2'

loop_
_atom_site_label
_atom_site_type_symbol
_atom_site_fract_x
_atom_site_fract_y
_atom_site_fract_z
_atom_site_U_iso_or_equiv
_atom_site_adp_type
_atom_site_occupancy
_atom_site_symmetry_multiplicity
_atom_site_calc_flag
_atom_site_refinement_flags
C1 C 0.9931(5) 0.1258(5) 0.6818(4) 0.0251(18) Uani 1 1 d .
H1A H 0.9864 0.1826 0.6669 0.030 Uiso 1 1 calc R
H1B H 1.0258 0.1237 0.7301 0.030 Uiso 1 1 calc R
H1C H 0.9390 0.1016 0.6695 0.030 Uiso 1 1 calc R
C2 C 0.9765(5) 0.0642(5) 0.5756(4) 0.0243(18) Uani 1 1 d .
H2A H 1.0035 0.0336 0.5533 0.029 Uiso 1 1 calc R
H2B H 0.9580 0.1170 0.5536 0.029 Uiso 1 1 calc R
H2C H 0.9291 0.0334 0.5732 0.029 Uiso 1 1 calc R
C3 C 1.0617(6) -0.0047(5) 0.6830(5) 0.029(2) Uani 1 1 d .
H3C H 1.0137 -0.0298 0.6848 0.035 Uiso 1 1 calc R
H3B H 1.1053 0.0029 0.7283 0.035 Uiso 1 1 calc R
H3A H 1.0816 -0.0402 0.6582 0.035 Uiso 1 1 calc R
C4 C 1.0374(5) 0.0778(5) 0.6483(4) 0.0201(17) Uani 1 1 d .
C5 C 1.1594(6) 0.0296(6) 0.5722(5) 0.031(2) Uani 1 1 d .
H5C H 1.2001 0.0093 0.5583 0.037 Uiso 1 1 calc R
H5B H 1.1205 0.0655 0.5377 0.037 Uiso 1 1 calc R
H5A H 1.1297 -0.0165 0.5790 0.037 Uiso 1 1 calc R
C6 C 1.2503(6) 0.0191(6) 0.6941(5) 0.033(2) Uani 1 1 d .
H6A H 1.2117 -0.0189 0.6990 0.039 Uiso 1 1 calc R
H6B H 1.2795 0.0498 0.7355 0.039 Uiso 1 1 calc R
H6C H 1.2900 -0.0114 0.6844 0.039 Uiso 1 1 calc R
C7 C 1.2656(5) 0.1362(5) 0.6313(5) 0.0265(19) Uani 1 1 d .
H7A H 1.2966 0.1645 0.6736 0.032 Uiso 1 1 calc R
H7B H 1.2362 0.1762 0.5963 0.032 Uiso 1 1 calc R
H7C H 1.3037 0.1052 0.6198 0.032 Uiso 1 1 calc R
C8 C 1.2035(5) 0.0776(5) 0.6378(4) 0.0244(18) Uani 1 1 d .
C9 C 1.1860(5) 0.1672(5) 0.7432(4) 0.0178(16) Uani 1 1 d .
H9B H 1.1801 0.1221 0.7700 0.021 Uiso 1 1 calc R
H9A H 1.2450 0.1706 0.7537 0.021 Uiso 1 1 calc R
C10 C 1.1624(5) 0.2464(5) 0.7661(4) 0.0221(17) Uani 1 1 d .
H10B H 1.1879 0.2474 0.8152 0.027 Uiso 1 1 calc R
H10A H 1.1020 0.2478 0.7497 0.027 Uiso 1 1 calc R
C11 C 1.1894(5) 0.3226(5) 0.7411(4) 0.0177(16) Uani 1 1 d .
H11A H 1.2473 0.3152 0.7496 0.021 Uiso 1 1 calc R
H11B H 1.1876 0.3698 0.7679 0.021 Uiso 1 1 calc R
C12 C 1.0701(5) 0.4967(5) 0.6806(4) 0.0255(19) Uani 1 1 d .
H12A H 1.0910 0.5276 0.6540 0.031 Uiso 1 1 calc R
H12B H 1.1140 0.4900 0.7258 0.031 Uiso 1 1 calc R
H12C H 1.0240 0.5261 0.6820 0.031 Uiso 1 1 calc R
C13 C 0.9749(5) 0.4232(5) 0.5768(4) 0.0220(17) Uani 1 1 d .
H13C H 0.9312 0.4587 0.5762 0.026 Uiso 1 1 calc R
H13B H 0.9516 0.3701 0.5576 0.026 Uiso 1 1 calc R
H13A H 1.0000 0.4482 0.5506 0.026 Uiso 1 1 calc R
C14 C 1.0004(5) 0.3695(5) 0.6883(5) 0.0276(19) Uani 1 1 d .
H14A H 1.0381 0.3713 0.7358 0.033 Uiso 1 1 calc R
H14B H 0.9882 0.3126 0.6739 0.033 Uiso 1 1 calc R
H14C H 0.9493 0.3978 0.6802 0.033 Uiso 1 1 calc R
C15 C 1.0405(5) 0.4116(5) 0.6487(4) 0.0200(17) Uani 1 1 d .
C16 C 1.2612(5) 0.3469(5) 0.6238(4) 0.0236(17) Uani 1 1 d .
H16A H 1.2301 0.3109 0.5860 0.028 Uiso 1 1 calc R
H16B H 1.2884 0.3143 0.6643 0.028 Uiso 1 1 calc R
H16C H 1.3026 0.3767 0.6157 0.028 Uiso 1 1 calc R
C17 C 1.2540(5) 0.4673(5) 0.6881(4) 0.0238(18) Uani 1 1 d .
H17A H 1.2799 0.4379 0.7304 0.029 Uiso 1 1 calc R
H17B H 1.2181 0.5101 0.6910 0.029 Uiso 1 1 calc R
H17C H 1.2966 0.4920 0.6784 0.029 Uiso 1 1 calc R
C18 C 1.1569(5) 0.4549(5) 0.5661(4) 0.0266(19) Uani 1 1 d .
H18A H 1.1225 0.4971 0.5719 0.032 Uiso 1 1 calc R
H18B H 1.1222 0.4173 0.5309 0.032 Uiso 1 1 calc R
H18C H 1.1971 0.4803 0.5539 0.032 Uiso 1 1 calc R
C19 C 1.2026(5) 0.4073(5) 0.6320(4) 0.0177(16) Uani 1 1 d .
C20 C 0.7445(5) 0.1887(5) 0.4130(4) 0.0241(18) Uani 1 1 d .
H20C H 0.7928 0.1885 0.4044 0.029 Uiso 1 1 calc R
H20B H 0.6948 0.1966 0.3712 0.029 Uiso 1 1 calc R
H20A H 0.7409 0.1365 0.4329 0.029 Uiso 1 1 calc R
C21 C 0.8218(5) 0.2399(5) 0.5306(4) 0.0196(16) Uani 1 1 d .
H21A H 0.8098 0.1887 0.5470 0.023 Uiso 1 1 calc R
H21B H 0.8261 0.2842 0.5613 0.023 Uiso 1 1 calc R
H21C H 0.8738 0.2347 0.5276 0.023 Uiso 1 1 calc R
C22 C 0.7745(5) 0.3384(5) 0.4357(4) 0.0211(17) Uani 1 1 d .
H22A H 0.7811 0.3830 0.4667 0.025 Uiso 1 1 calc R
H22B H 0.7303 0.3519 0.3918 0.025 Uiso 1 1 calc R
H22C H 0.8259 0.3305 0.4323 0.025 Uiso 1 1 calc R
C23 C 0.7523(5) 0.2588(5) 0.4615(4) 0.0151(15) Uani 1 1 d .
C24 C 0.5660(5) 0.2929(5) 0.3328(4) 0.0216(17) Uani 1 1 d .
H24A H 0.5538 0.2344 0.3280 0.026 Uiso 1 1 calc R
H24B H 0.6188 0.3027 0.3322 0.026 Uiso 1 1 calc R
H24C H 0.5225 0.3224 0.2960 0.026 Uiso 1 1 calc R
C25 C 0.5842(6) 0.4153(5) 0.4047(4) 0.0256(19) Uani 1 1 d .
H25A H 0.6392 0.4276 0.4092 0.031 Uiso 1 1 calc R
H25B H 0.5794 0.4353 0.4439 0.031 Uiso 1 1 calc R
H25C H 0.5429 0.4421 0.3648 0.031 Uiso 1 1 calc R
C26 C 0.4878(5) 0.3058(6) 0.3990(4) 0.0269(19) Uani 1 1 d .
H26C H 0.4439 0.3333 0.3611 0.032 Uiso 1 1 calc R
H26A H 0.4891 0.3264 0.4404 0.032 Uiso 1 1 calc R
H26B H 0.4775 0.2470 0.3957 0.032 Uiso 1 1 calc R
C27 C 0.5702(5) 0.3227(5) 0.3986(4) 0.0198(17) Uani 1 1 d .
C28 C 0.6237(5) 0.1651(4) 0.4719(4) 0.0150(15) Uani 1 1 d .
H28B H 0.5939 0.1467 0.4252 0.018 Uiso 1 1 calc R
H28A H 0.6743 0.1319 0.4931 0.018 Uiso 1 1 calc R
C29 C 0.5699(4) 0.1454(5) 0.5068(4) 0.0163(15) Uani 1 1 d .
H29A H 0.5497 0.0887 0.4963 0.020 Uiso 1 1 calc R
H29B H 0.5216 0.1821 0.4897 0.020 Uiso 1 1 calc R
C30 C 0.6175(5) 0.1553(5) 0.5830(4) 0.0166(15) Uani 1 1 d .
H30A H 0.6694 0.1242 0.5983 0.020 Uiso 1 1 calc R
H30B H 0.5847 0.1296 0.6032 0.020 Uiso 1 1 calc R
C31 C 0.8101(5) 0.2297(5) 0.6849(4) 0.0231(18) Uani 1 1 d .
H31A H 0.8200 0.2781 0.6639 0.028 Uiso 1 1 calc R
H31B H 0.7993 0.1827 0.6553 0.028 Uiso 1 1 calc R
H31C H 0.8587 0.2188 0.7269 0.028 Uiso 1 1 calc R
C32 C 0.7278(5) 0.1709(5) 0.7372(4) 0.0218(17) Uani 1 1 d .
H32C H 0.7770 0.1668 0.7799 0.026 Uiso 1 1 calc R
H32B H 0.7219 0.1211 0.7114 0.026 Uiso 1 1 calc R
H32A H 0.6792 0.1778 0.7451 0.026 Uiso 1 1 calc R
C33 C 0.7538(5) 0.3214(5) 0.7426(4) 0.0224(18) Uani 1 1 d .
H33A H 0.7097 0.3289 0.7560 0.027 Uiso 1 1 calc R
H33B H 0.7566 0.3692 0.7176 0.027 Uiso 1 1 calc R
H33C H 0.8063 0.3147 0.7823 0.027 Uiso 1 1 calc R
C34 C 0.7360(5) 0.2446(5) 0.6984(4) 0.0185(16) Uani 1 1 d .
C35 C 0.4714(5) 0.2721(6) 0.5638(4) 0.0248(18) Uani 1 1 d .
H35A H 0.4653 0.2128 0.5644 0.030 Uiso 1 1 calc R
H35B H 0.4737 0.2881 0.5226 0.030 Uiso 1 1 calc R
H35C H 0.4244 0.2986 0.5661 0.030 Uiso 1 1 calc R
C36 C 0.5477(5) 0.2653(5) 0.6871(4) 0.0214(17) Uani 1 1 d .
H36A H 0.5977 0.2816 0.7263 0.026 Uiso 1 1 calc R
H36B H 0.5439 0.2058 0.6850 0.026 Uiso 1 1 calc R
H36C H 0.4996 0.2879 0.6902 0.026 Uiso 1 1 calc R
C37 C 0.5538(6) 0.3910(5) 0.6265(4) 0.0253(19) Uani 1 1 d .
H37A H 0.5504 0.4126 0.5847 0.030 Uiso 1 1 calc R
H37B H 0.6055 0.4086 0.6634 0.030 Uiso 1 1 calc R
H37C H 0.5075 0.4115 0.6333 0.030 Uiso 1 1 calc R
C38 C 0.5508(5) 0.2981(5) 0.6235(4) 0.0187(16) Uani 1 1 d .
C39 C 1.0665(5) 0.2558(6) 0.4002(4) 0.0272(19) Uani 1 1 d .
C40 C 0.6894(5) 0.5862(5) 0.5600(4) 0.0221(17) Uani 1 1 d .
C41 C 0.5232(6) -0.0099(6) 0.6679(4) 0.033(2) Uani 1 1 d .
C42 C 0.6999(6) -0.0945(6) 0.5586(5) 0.033(2) Uani 1 1 d .
O1 O 1.0222(4) 0.3168(4) 0.4871(3) 0.0247(13) Uani 1 1 d .
O2 O 1.0259(4) 0.1734(3) 0.4831(3) 0.0294(14) Uani 1 1 d .
O3 O 0.9197(4) 0.2476(5) 0.3895(3) 0.0394(17) Uani 1 1 d .
O4 O 0.8381(3) 0.5373(4) 0.6358(3) 0.0247(13) Uani 1 1 d .
O5 O 0.7226(4) 0.4559(3) 0.6330(3) 0.0221(12) Uani 1 1 d .
O6 O 0.7508(3) 0.4526(3) 0.5393(3) 0.0195(12) Uani 1 1 d .
O7 O 0.4133(4) -0.0877(4) 0.6869(3) 0.0303(14) Uani 1 1 d .
O8 O 0.5482(4) -0.0683(4) 0.7808(3) 0.0315(15) Uani 1 1 d .
O9 O 0.4551(4) 0.0449(4) 0.7377(4) 0.0445(19) Uani 1 1 d .
O10 O 0.7466(5) -0.0025(4) 0.6601(3) 0.0381(17) Uani 1 1 d .
O11 O 0.8511(4) -0.0698(4) 0.6400(3) 0.0333(15) Uani 1 1 d .
O12 O 0.7739(4) 0.0418(4) 0.5693(3) 0.0332(15) Uani 1 1 d .
F1 F 1.0474(5) 0.2009(4) 0.3544(3) 0.0522(17) Uani 1 1 d .
F2 F 1.1437(4) 0.2471(5) 0.4440(3) 0.0589(19) Uani 1 1 d .
F3 F 1.0570(4) 0.3289(4) 0.3723(3) 0.0499(16) Uani 1 1 d .
F4 F 0.7110(4) 0.6271(3) 0.5188(3) 0.0391(14) Uani 1 1 d .
F5 F 0.6918(3) 0.6374(3) 0.6066(3) 0.0317(12) Uani 1 1 d .
F6 F 0.6129(3) 0.5598(3) 0.5258(3) 0.0309(12) Uani 1 1 d .
F7 F 0.5516(4) -0.0788(4) 0.6515(3) 0.0491(16) Uani 1 1 d .
F8 F 0.5857(3) 0.0413(4) 0.6942(3) 0.0400(14) Uani 1 1 d .
F9 F 0.4679(4) 0.0215(5) 0.6117(3) 0.0550(19) Uani 1 1 d .
F10 F 0.7156(5) -0.1205(5) 0.5091(3) 0.066(2) Uani 1 1 d .
F11 F 0.6945(4) -0.1606(4) 0.5907(3) 0.0498(17) Uani 1 1 d .
F12 F 0.6261(4) -0.0607(4) 0.5297(3) 0.0483(16) Uani 1 1 d .
P1 P 1.12857(12) 0.14008(12) 0.65546(10) 0.0159(4) Uani 1 1 d .
P2 P 1.12898(12) 0.34737(12) 0.65363(9) 0.0148(4) Uani 1 1 d .
P3 P 0.65434(12) 0.26973(12) 0.47092(9) 0.0131(4) Uani 1 1 d .
P4 P 0.64272(12) 0.25779(12) 0.61547(9) 0.0146(4) Uani 1 1 d .
S1 S 0.99930(12) 0.24790(13) 0.44157(10) 0.0206(4) Uani 1 1 d .
S2 S 0.75974(12) 0.50144(11) 0.59687(9) 0.0162(4) Uani 1 1 d .
S3 S 0.47989(13) -0.03344(13) 0.72496(10) 0.0221(4) Uani 1 1 d .
S4 S 0.77728(13) -0.02340(13) 0.61300(11) 0.0243(4) Uani 1 1 d .
Pd1 Pd 1.08157(4) 0.24325(4) 0.57983(3) 0.01545(14) Uani 1 1 d .
Pd2 Pd 0.68342(4) 0.34905(3) 0.56082(3) 0.01323(13) Uani 1 1 d .

loop_
_atom_site_aniso_label
_atom_site_aniso_U_11
_atom_site_aniso_U_22
_atom_site_aniso_U_33
_atom_site_aniso_U_23
_atom_site_aniso_U_13
_atom_site_aniso_U_12
C1 0.024(4) 0.025(4) 0.034(5) -0.005(4) 0.021(4) -0.004(4)
C2 0.020(4) 0.025(4) 0.028(4) 0.001(4) 0.011(4) -0.002(3)
C3 0.035(5) 0.022(4) 0.031(5) 0.005(4) 0.015(4) -0.004(4)
C4 0.026(4) 0.019(4) 0.023(4) -0.003(3) 0.018(4) -0.005(3)
C5 0.033(5) 0.023(5) 0.046(6) -0.005(4) 0.025(5) 0.003(4)
C6 0.031(5) 0.026(5) 0.052(6) 0.005(4) 0.029(5) 0.006(4)
C7 0.029(5) 0.022(4) 0.034(5) 0.002(4) 0.019(4) 0.002(4)
C8 0.028(4) 0.019(4) 0.032(5) 0.004(4) 0.020(4) 0.007(3)
C9 0.020(4) 0.017(4) 0.014(4) 0.005(3) 0.005(3) 0.004(3)
C10 0.031(4) 0.019(4) 0.013(4) -0.002(3) 0.007(3) 0.000(4)
C11 0.016(4) 0.020(4) 0.014(4) -0.003(3) 0.003(3) -0.003(3)
C12 0.027(4) 0.018(4) 0.032(5) -0.001(4) 0.013(4) 0.009(3)
C13 0.019(4) 0.023(4) 0.023(4) -0.002(3) 0.009(3) 0.003(3)
C14 0.027(5) 0.026(5) 0.036(5) 0.003(4) 0.020(4) 0.008(4)
C15 0.018(4) 0.021(4) 0.023(4) 0.001(3) 0.011(3) 0.005(3)
C16 0.026(4) 0.021(4) 0.027(4) -0.002(4) 0.016(4) -0.002(4)
C17 0.024(4) 0.020(4) 0.027(4) -0.007(4) 0.010(4) -0.010(3)
C18 0.029(5) 0.022(4) 0.028(5) 0.004(4) 0.012(4) -0.004(4)
C19 0.018(4) 0.015(4) 0.021(4) -0.003(3) 0.009(3) -0.002(3)
C20 0.027(4) 0.022(4) 0.035(5) -0.004(4) 0.025(4) 0.005(3)
C21 0.015(4) 0.020(4) 0.024(4) 0.003(3) 0.010(3) 0.001(3)
C22 0.025(4) 0.018(4) 0.024(4) 0.001(3) 0.014(4) -0.004(3)
C23 0.023(4) 0.014(4) 0.019(4) -0.002(3) 0.018(3) -0.001(3)
C24 0.027(4) 0.022(4) 0.016(4) 0.003(3) 0.009(3) 0.000(3)
C25 0.039(5) 0.019(4) 0.017(4) 0.005(3) 0.011(4) 0.012(4)
C26 0.024(4) 0.037(5) 0.018(4) 0.009(4) 0.007(4) 0.013(4)
C27 0.032(5) 0.017(4) 0.010(4) -0.001(3) 0.009(3) 0.004(3)
C28 0.018(4) 0.011(4) 0.015(4) -0.003(3) 0.007(3) -0.001(3)
C29 0.015(4) 0.020(4) 0.013(4) -0.003(3) 0.004(3) -0.003(3)
C30 0.017(4) 0.017(4) 0.015(4) 0.002(3) 0.007(3) 0.000(3)
C31 0.020(4) 0.028(5) 0.022(4) 0.005(3) 0.011(3) 0.001(3)
C32 0.028(4) 0.020(4) 0.017(4) 0.006(3) 0.010(3) 0.001(3)
C33 0.032(5) 0.016(4) 0.017(4) 0.001(3) 0.009(4) -0.002(3)
C34 0.020(4) 0.016(4) 0.016(4) 0.001(3) 0.005(3) 0.001(3)
C35 0.024(4) 0.032(5) 0.023(4) 0.002(4) 0.014(4) 0.008(4)
C36 0.023(4) 0.024(4) 0.023(4) 0.004(3) 0.016(3) 0.004(3)
C37 0.033(5) 0.025(4) 0.026(4) 0.007(4) 0.020(4) 0.016(4)
C38 0.025(4) 0.022(4) 0.018(4) 0.005(3) 0.017(3) 0.005(3)
C39 0.031(5) 0.026(5) 0.031(5) 0.003(4) 0.019(4) -0.006(4)
C40 0.021(4) 0.022(4) 0.021(4) -0.003(3) 0.006(3) 0.002(3)
C41 0.031(5) 0.040(6) 0.017(4) 0.004(4) 0.000(4) -0.013(4)
C42 0.047(6) 0.025(5) 0.024(5) 0.004(4) 0.012(4) 0.007(4)
O1 0.036(3) 0.021(3) 0.015(3) -0.001(2) 0.009(3) 0.003(3)
O2 0.049(4) 0.016(3) 0.025(3) -0.005(2) 0.019(3) -0.007(3)
O3 0.030(3) 0.064(5) 0.025(3) -0.009(3) 0.013(3) -0.002(3)
O4 0.019(3) 0.022(3) 0.029(3) -0.008(3) 0.007(3) -0.001(2)
O5 0.036(3) 0.015(3) 0.018(3) -0.002(2) 0.015(3) -0.001(2)
O6 0.028(3) 0.015(3) 0.019(3) -0.001(2) 0.015(2) -0.003(2)
O7 0.026(3) 0.023(3) 0.042(4) -0.007(3) 0.016(3) -0.009(3)
O8 0.022(3) 0.045(4) 0.027(3) 0.014(3) 0.011(3) 0.001(3)
O9 0.033(4) 0.039(4) 0.051(4) -0.022(4) 0.010(3) -0.001(3)
O10 0.055(4) 0.035(4) 0.030(4) 0.001(3) 0.024(3) 0.012(3)
O11 0.023(3) 0.037(4) 0.039(4) 0.010(3) 0.013(3) 0.008(3)
O12 0.029(3) 0.034(4) 0.041(4) 0.017(3) 0.019(3) 0.006(3)
F1 0.085(5) 0.047(4) 0.048(4) -0.008(3) 0.051(4) 0.009(3)
F2 0.027(3) 0.098(6) 0.054(4) 0.014(4) 0.020(3) 0.006(3)
F3 0.074(5) 0.037(3) 0.057(4) 0.015(3) 0.046(4) 0.009(3)
F4 0.051(4) 0.025(3) 0.045(3) 0.023(3) 0.025(3) 0.012(3)
F5 0.031(3) 0.024(3) 0.032(3) -0.012(2) 0.006(2) 0.005(2)
F6 0.025(3) 0.027(3) 0.033(3) -0.004(2) 0.005(2) 0.004(2)
F7 0.048(4) 0.066(4) 0.046(4) -0.020(3) 0.032(3) -0.012(3)
F8 0.033(3) 0.046(3) 0.038(3) 0.014(3) 0.013(3) -0.017(3)
F9 0.044(4) 0.083(5) 0.021(3) 0.022(3) -0.001(3) -0.014(3)
F10 0.096(6) 0.062(5) 0.037(4) -0.015(3) 0.027(4) 0.007(4)
F11 0.055(4) 0.027(3) 0.047(4) 0.012(3) 0.004(3) -0.012(3)
F12 0.031(3) 0.049(4) 0.045(4) 0.013(3) -0.002(3) -0.002(3)
P1 0.0193(10) 0.0138(9) 0.0178(9) -0.0002(8) 0.0111(8) -0.0002(8)
P2 0.0161(9) 0.0139(9) 0.0134(9) 0.0003(8) 0.0058(8) -0.0001(8)
P3 0.0164(9) 0.0141(9) 0.0116(9) 0.0005(7) 0.0087(7) 0.0006(7)
P4 0.0192(9) 0.0148(9) 0.0123(9) 0.0021(7) 0.0092(8) 0.0024(8)
S1 0.0205(9) 0.0259(10) 0.0173(9) -0.0052(8) 0.0102(8) -0.0029(8)
S2 0.0185(9) 0.0144(9) 0.0161(9) 0.0001(7) 0.0081(8) 0.0010(7)
S3 0.0220(10) 0.0234(10) 0.0201(10) -0.0022(8) 0.0086(8) -0.0039(8)
S4 0.0242(11) 0.0207(10) 0.0263(11) 0.0045(8) 0.0098(9) 0.0035(8)
Pd1 0.0188(3) 0.0151(3) 0.0119(3) -0.0001(2) 0.0064(2) -0.0032(2)
Pd2 0.0184(3) 0.0113(3) 0.0122(3) 0.0003(2) 0.0088(2) 0.0010(2)

loop_
_atom_type_symbol
_atom_type_description
_atom_type_scat_dispersion_real
_atom_type_scat_dispersion_imag
_atom_type_scat_source
C C 0.0033 0.0016 'International Tables Vol C Tables 4.2.6.8 and 6.1.1.4'
H H 0.0000 0.0000 'International Tables Vol C Tables 4.2.6.8 and 6.1.1.4'
O O 0.0106 0.0060 'International Tables Vol C Tables 4.2.6.8 and 6.1.1.4'
F F 0.0171 0.0103 'International Tables Vol C Tables 4.2.6.8 and 6.1.1.4'
P P 0.1023 0.0942 'International Tables Vol C Tables 4.2.6.8 and 6.1.1.4'
S S 0.1246 0.1234 'International Tables Vol C Tables 4.2.6.8 and 6.1.1.4'
Pd Pd -0.9988 1.0072 'International Tables Vol C Tables 4.2.6.8 and 6.1.1.4'

loop_
_geom_angle_atom_site_label_1
_geom_angle_atom_site_label_2
_geom_angle_atom_site_label_3
_geom_angle
C3 C4 C2 108.9(7)
C3 C4 C1 107.4(7)
C2 C4 C1 108.1(7)
C3 C4 P1 113.1(6)
C2 C4 P1 111.0(5)
C1 C4 P1 108.1(5)
C6 C8 C7 108.2(7)
C6 C8 C5 109.6(7)
C7 C8 C5 108.6(7)
C6 C8 P1 111.0(6)
C7 C8 P1 108.0(6)
C5 C8 P1 111.3(6)
C10 C9 P1 117.3(5)
C9 C10 C11 112.7(7)
C10 C11 P2 116.0(5)
C13 C15 C14 108.5(7)
C13 C15 C12 108.8(7)
C14 C15 C12 107.1(7)
C13 C15 P2 112.0(5)
C14 C15 P2 109.0(6)
C12 C15 P2 111.4(5)
C16 C19 C17 108.2(7)
C16 C19 C18 108.6(7)
C17 C19 C18 109.3(7)
C16 C19 P2 107.7(5)
C17 C19 P2 111.2(5)
C18 C19 P2 111.6(5)
C21 C23 C20 109.7(7)
C21 C23 C22 108.3(6)
C20 C23 C22 108.7(6)
C21 C23 P3 107.4(5)
C20 C23 P3 110.7(5)
C22 C23 P3 112.1(5)
C26 C27 C24 108.7(7)
C26 C27 C25 107.6(7)
C24 C27 C25 109.7(7)
C26 C27 P3 109.6(5)
C24 C27 P3 111.1(6)
C25 C27 P3 110.0(6)
C29 C28 P3 118.4(5)
C28 C29 C30 112.0(6)
C29 C30 P4 117.5(5)
C31 C34 C32 107.7(7)
C31 C34 C33 107.9(7)
C32 C34 C33 108.8(6)
C31 C34 P4 107.8(5)
C32 C34 P4 112.2(5)
C33 C34 P4 112.2(5)
C37 C38 C35 108.6(7)
C37 C38 C36 108.8(7)
C35 C38 C36 107.7(7)
C37 C38 P4 109.9(6)
C35 C38 P4 110.4(5)
C36 C38 P4 111.4(5)
F1 C39 F2 109.7(8)
F1 C39 F3 108.8(8)
F2 C39 F3 108.7(8)
F1 C39 S1 110.4(6)
F2 C39 S1 110.0(6)
F3 C39 S1 109.1(6)
F6 C40 F5 108.8(7)
F6 C40 F4 108.5(7)
F5 C40 F4 108.2(7)
F6 C40 S2 110.9(6)
F5 C40 S2 110.8(6)
F4 C40 S2 109.6(6)
F9 C41 F8 108.4(8)
F9 C41 F7 106.7(8)
F8 C41 F7 107.2(8)
F9 C41 S3 111.9(7)
F8 C41 S3 112.0(6)
F7 C41 S3 110.4(6)
F12 C42 F11 107.8(9)
F12 C42 F10 105.7(8)
F11 C42 F10 106.5(8)
F12 C42 S4 111.9(7)
F11 C42 S4 112.4(6)
F10 C42 S4 112.1(8)
S1 O1 Pd1 96.0(3)
S1 O2 Pd1 93.9(3)
S2 O5 Pd2 94.2(3)
S2 O6 Pd2 94.6(3)
C9 P1 C8 103.9(4)
C9 P1 C4 106.3(4)
C8 P1 C4 112.1(4)
C9 P1 Pd1 117.9(3)
C8 P1 Pd1 108.3(3)
C4 P1 Pd1 108.3(3)
C11 P2 C15 106.1(4)
C11 P2 C19 103.8(4)
C15 P2 C19 112.1(4)
C11 P2 Pd1 118.2(3)
C15 P2 Pd1 110.0(3)
C19 P2 Pd1 106.6(2)
C28 P3 C27 108.3(4)
C28 P3 C23 102.8(3)
C27 P3 C23 113.1(4)
C28 P3 Pd2 119.2(2)
C27 P3 Pd2 106.4(2)
C23 P3 Pd2 107.3(2)
C30 P4 C38 106.9(4)
C30 P4 C34 104.2(3)
C38 P4 C34 113.0(4)
C30 P4 Pd2 118.8(3)
C38 P4 Pd2 109.8(3)
C34 P4 Pd2 104.2(3)
O3 S1 O1 117.2(4)
O3 S1 O2 116.8(4)
O1 S1 O2 106.7(3)
O3 S1 C39 104.4(4)
O1 S1 C39 104.7(4)
O2 S1 C39 105.8(4)
O3 S1 Pd1 140.8(3)
O1 S1 Pd1 52.7(2)
O2 S1 Pd1 54.0(2)
C39 S1 Pd1 114.7(3)
O4 S2 O6 117.1(3)
O4 S2 O5 116.7(4)
O6 S2 O5 108.1(3)
O4 S2 C40 105.7(4)
O6 S2 C40 103.7(4)
O5 S2 C40 103.8(4)
O4 S2 Pd2 141.0(3)
O6 S2 Pd2 53.9(2)
O5 S2 Pd2 54.2(2)
C40 S2 Pd2 113.2(3)
O9 S3 O8 114.2(4)
O9 S3 O7 114.7(4)
O8 S3 O7 116.4(4)
O9 S3 C41 102.9(5)
O8 S3 C41 102.9(4)
O7 S3 C41 103.0(4)
O11 S4 O12 115.9(4)
O11 S4 O10 114.4(4)
O12 S4 O10 114.4(4)
O11 S4 C42 104.1(4)
O12 S4 C42 103.5(4)
O10 S4 C42 102.1(5)
O1 Pd1 O2 63.4(2)
O1 Pd1 P2 98.24(16)
O2 Pd1 P2 161.37(16)
O1 Pd1 P1 164.82(16)
O2 Pd1 P1 101.50(16)
P2 Pd1 P1 96.92(7)
O1 Pd1 S1 31.34(15)
O2 Pd1 S1 32.06(16)
P2 Pd1 S1 129.47(7)
P1 Pd1 S1 133.56(7)
P3 Pd2 P4 95.79(7)
P3 Pd2 O6 100.08(14)
P4 Pd2 O6 161.87(15)
P3 Pd2 O5 162.77(15)
P4 Pd2 O5 101.42(15)
O6 Pd2 O5 63.07(19)
P3 Pd2 S2 131.48(7)
P4 Pd2 S2 132.44(7)
O6 Pd2 S2 31.51(14)
O5 Pd2 S2 31.57(14)

loop_
_geom_bond_atom_site_label_1
_geom_bond_atom_site_label_2
_geom_bond_distance
C1 C4 1.539(11)
C2 C4 1.528(11)
C3 C4 1.527(12)
C4 P1 1.892(8)
C5 C8 1.543(13)
C6 C8 1.513(12)
C7 C8 1.539(12)
C8 P1 1.882(8)
C9 C10 1.528(11)
C9 P1 1.828(8)
C10 C11 1.537(11)
C11 P2 1.821(8)
C12 C15 1.552(11)
C13 C15 1.535(11)
C14 C15 1.542(12)
C15 P2 1.884(8)
C16 C19 1.523(11)
C17 C19 1.543(10)
C18 C19 1.547(11)
C19 P2 1.890(8)
C20 C23 1.548(10)
C21 C23 1.535(11)
C22 C23 1.554(10)
C23 P3 1.891(7)
C24 C27 1.526(10)
C25 C27 1.538(11)
C26 C27 1.526(12)
C27 P3 1.876(8)
C28 C29 1.536(10)
C28 P3 1.808(7)
C29 C30 1.544(10)
C30 P4 1.809(8)
C31 C34 1.526(11)
C32 C34 1.535(11)
C33 C34 1.548(11)
C34 P4 1.893(8)
C35 C38 1.530(12)
C36 C38 1.551(10)
C37 C38 1.525(11)
C38 P4 1.879(8)
C39 F1 1.294(11)
C39 F2 1.315(11)
C39 F3 1.329(10)
C39 S1 1.838(9)
C40 F6 1.327(10)
C40 F5 1.327(9)
C40 F4 1.336(10)
C40 S2 1.820(8)
C41 F9 1.319(10)
C41 F8 1.324(10)
C41 F7 1.360(12)
C41 S3 1.819(10)
C42 F12 1.324(11)
C42 F11 1.330(11)
C42 F10 1.335(11)
C42 S4 1.818(10)
O1 S1 1.456(6)
O1 Pd1 2.227(6)
O2 S1 1.482(6)
O2 Pd1 2.259(6)
O3 S1 1.398(7)
O4 S2 1.425(6)
O5 S2 1.469(6)
O5 Pd2 2.278(5)
O6 S2 1.468(6)
O6 Pd2 2.268(5)
O7 S3 1.438(6)
O8 S3 1.434(6)
O9 S3 1.433(7)
O10 S4 1.441(7)
O11 S4 1.422(6)
O12 S4 1.436(6)
P1 Pd1 2.279(2)
P2 Pd1 2.267(2)
P3 Pd2 2.2589(19)
P4 Pd2 2.260(2)
S1 Pd1 2.785(2)
S2 Pd2 2.799(2)

loop_
_geom_torsion_atom_site_label_1
_geom_torsion_atom_site_label_2
_geom_torsion_atom_site_label_3
_geom_torsion_atom_site_label_4
_geom_torsion
P1 C9 C10 C11 -72.2(8)
C9 C10 C11 P2 74.8(8)
P3 C28 C29 C30 -69.3(8)
C28 C29 C30 P4 71.1(8)
C10 C9 P1 C8 152.1(6)
C10 C9 P1 C4 -89.5(7)
C10 C9 P1 Pd1 32.3(7)
C6 C8 P1 C9 42.0(7)
C7 C8 P1 C9 -76.5(6)
C5 C8 P1 C9 164.4(6)
C6 C8 P1 C4 -72.4(7)
C7 C8 P1 C4 169.1(6)
C5 C8 P1 C4 49.9(7)
C6 C8 P1 Pd1 168.1(6)
C7 C8 P1 Pd1 49.6(6)
C5 C8 P1 Pd1 -69.5(6)
C3 C4 P1 C9 -67.2(7)
C2 C4 P1 C9 170.0(6)
C1 C4 P1 C9 51.6(6)
C3 C4 P1 C8 45.7(7)
C2 C4 P1 C8 -77.1(7)
C1 C4 P1 C8 164.5(6)
C3 C4 P1 Pd1 165.1(5)
C2 C4 P1 Pd1 42.4(6)
C1 C4 P1 Pd1 -76.0(6)
C10 C11 P2 C15 86.9(6)
C10 C11 P2 C19 -154.8(6)
C10 C11 P2 Pd1 -37.0(7)
C13 C15 P2 C11 -168.7(6)
C14 C15 P2 C11 -48.7(7)
C12 C15 P2 C11 69.2(6)
C13 C15 P2 C19 78.6(6)
C14 C15 P2 C19 -161.3(6)
C12 C15 P2 C19 -43.4(7)
C13 C15 P2 Pd1 -39.8(6)
C14 C15 P2 Pd1 80.2(6)
C12 C15 P2 Pd1 -161.9(5)
C16 C19 P2 C11 77.2(6)
C17 C19 P2 C11 -41.2(6)
C18 C19 P2 C11 -163.7(6)
C16 C19 P2 C15 -168.8(5)
C17 C19 P2 C15 72.8(6)
C18 C19 P2 C15 -49.6(7)
C16 C19 P2 Pd1 -48.3(6)
C17 C19 P2 Pd1 -166.7(5)
C18 C19 P2 Pd1 70.9(6)
C29 C28 P3 C27 -85.3(6)
C29 C28 P3 C23 154.8(6)
C29 C28 P3 Pd2 36.4(6)
C26 C27 P3 C28 49.1(6)
C24 C27 P3 C28 -71.0(6)
C25 C27 P3 C28 167.3(6)
C26 C27 P3 C23 162.4(5)
C24 C27 P3 C23 42.3(7)
C25 C27 P3 C23 -79.5(6)
C26 C27 P3 Pd2 -80.1(6)
C24 C27 P3 Pd2 159.8(5)
C25 C27 P3 Pd2 38.1(6)
C21 C23 P3 C28 -80.7(6)
C20 C23 P3 C28 39.1(6)
C22 C23 P3 C28 160.5(5)
C21 C23 P3 C27 162.8(5)
C20 C23 P3 C27 -77.4(6)
C22 C23 P3 C27 44.0(6)
C21 C23 P3 Pd2 45.8(5)
C20 C23 P3 Pd2 165.5(5)
C22 C23 P3 Pd2 -73.0(5)
C29 C30 P4 C38 85.0(6)
C29 C30 P4 C34 -155.1(6)
C29 C30 P4 Pd2 -39.8(6)
C37 C38 P4 C30 -160.0(6)
C35 C38 P4 C30 -40.2(6)
C36 C38 P4 C30 79.4(6)
C37 C38 P4 C34 86.0(6)
C35 C38 P4 C34 -154.2(5)
C36 C38 P4 C34 -34.6(7)
C37 C38 P4 Pd2 -29.8(6)
C35 C38 P4 Pd2 90.0(6)
C36 C38 P4 Pd2 -150.4(5)
C31 C34 P4 C30 76.5(6)
C32 C34 P4 C30 -42.0(6)
C33 C34 P4 C30 -164.9(6)
C31 C34 P4 C38 -167.9(5)
C32 C34 P4 C38 73.7(6)
C33 C34 P4 C38 -49.3(7)
C31 C34 P4 Pd2 -48.8(6)
C32 C34 P4 Pd2 -167.2(5)
C33 C34 P4 Pd2 69.8(6)
Pd1 O1 S1 O3 134.8(4)
Pd1 O1 S1 O2 1.8(4)
Pd1 O1 S1 C39 -110.1(4)
Pd1 O2 S1 O3 -135.0(3)
Pd1 O2 S1 O1 -1.7(4)
Pd1 O2 S1 C39 109.4(4)
F1 C39 S1 O3 -51.4(8)
F2 C39 S1 O3 -172.7(7)
F3 C39 S1 O3 68.1(7)
F1 C39 S1 O1 -175.1(6)
F2 C39 S1 O1 63.6(7)
F3 C39 S1 O1 -55.6(7)
F1 C39 S1 O2 72.4(7)
F2 C39 S1 O2 -48.9(8)
F3 C39 S1 O2 -168.1(6)
F1 C39 S1 Pd1 129.6(6)
F2 C39 S1 Pd1 8.3(8)
F3 C39 S1 Pd1 -110.9(6)
Pd2 O6 S2 O4 135.1(3)
Pd2 O6 S2 O5 0.8(4)
Pd2 O6 S2 C40 -108.9(3)
Pd2 O5 S2 O4 -135.3(3)
Pd2 O5 S2 O6 -0.8(4)
Pd2 O5 S2 C40 108.9(3)
F6 C40 S2 O4 -176.0(6)
F5 C40 S2 O4 -55.1(7)
F4 C40 S2 O4 64.2(6)
F6 C40 S2 O6 60.2(6)
F5 C40 S2 O6 -178.9(6)
F4 C40 S2 O6 -59.5(6)
F6 C40 S2 O5 -52.7(6)
F5 C40 S2 O5 68.2(6)
F4 C40 S2 O5 -172.4(5)
F6 C40 S2 Pd2 4.0(7)
F5 C40 S2 Pd2 124.9(5)
F4 C40 S2 Pd2 -115.8(5)
F9 C41 S3 O9 -62.5(8)
F8 C41 S3 O9 59.4(8)
F7 C41 S3 O9 178.8(6)
F9 C41 S3 O8 178.5(7)
F8 C41 S3 O8 -59.5(8)
F7 C41 S3 O8 59.8(7)
F9 C41 S3 O7 57.1(8)
F8 C41 S3 O7 179.0(7)
F7 C41 S3 O7 -61.6(7)
F12 C42 S4 O11 179.2(7)
F11 C42 S4 O11 57.7(8)
F10 C42 S4 O11 -62.3(7)
F12 C42 S4 O12 -59.3(8)
F11 C42 S4 O12 179.3(7)
F10 C42 S4 O12 59.3(7)
F12 C42 S4 O10 59.8(7)
F11 C42 S4 O10 -61.7(8)
F10 C42 S4 O10 178.4(7)
S1 O1 Pd1 O2 -1.2(3)
S1 O1 Pd1 P2 175.5(3)
S1 O1 Pd1 P1 -6.9(9)
S1 O2 Pd1 O1 1.2(3)
S1 O2 Pd1 P2 -9.1(8)
S1 O2 Pd1 P1 179.7(3)
C11 P2 Pd1 O1 -177.2(3)
C15 P2 Pd1 O1 60.8(3)
C19 P2 Pd1 O1 -61.0(3)
C11 P2 Pd1 O2 -167.9(6)
C15 P2 Pd1 O2 70.1(6)
C19 P2 Pd1 O2 -51.7(6)
C11 P2 Pd1 P1 3.4(3)
C15 P2 Pd1 P1 -118.5(3)
C19 P2 Pd1 P1 119.7(3)
C11 P2 Pd1 S1 -174.1(3)
C15 P2 Pd1 S1 63.9(3)
C19 P2 Pd1 S1 -57.9(3)
C9 P1 Pd1 O1 -178.8(7)
C8 P1 Pd1 O1 63.7(7)
C4 P1 Pd1 O1 -58.1(7)
C9 P1 Pd1 O2 176.0(3)
C8 P1 Pd1 O2 58.5(4)
C4 P1 Pd1 O2 -63.3(3)
C9 P1 Pd1 P2 -1.2(3)
C8 P1 Pd1 P2 -118.7(3)
C4 P1 Pd1 P2 119.5(3)
C9 P1 Pd1 S1 176.2(3)
C8 P1 Pd1 S1 58.7(3)
C4 P1 Pd1 S1 -63.0(3)
O3 S1 Pd1 O1 -88.5(6)
O2 S1 Pd1 O1 -177.9(4)
C39 S1 Pd1 O1 90.0(5)
O3 S1 Pd1 O2 89.4(6)
O1 S1 Pd1 O2 177.9(4)
C39 S1 Pd1 O2 -92.1(5)
O3 S1 Pd1 P2 -94.3(6)
O1 S1 Pd1 P2 -5.8(3)
O2 S1 Pd1 P2 176.3(3)
C39 S1 Pd1 P2 84.2(3)
O3 S1 Pd1 P1 89.0(6)
O1 S1 Pd1 P1 177.5(3)
O2 S1 Pd1 P1 -0.4(3)
C39 S1 Pd1 P1 -92.5(3)
C28 P3 Pd2 P4 -7.1(3)
C27 P3 Pd2 P4 115.5(3)
C23 P3 Pd2 P4 -123.1(3)
C28 P3 Pd2 O6 164.1(3)
C27 P3 Pd2 O6 -73.3(3)
C23 P3 Pd2 O6 48.1(3)
C28 P3 Pd2 O5 175.7(6)
C27 P3 Pd2 O5 -61.7(6)
C23 P3 Pd2 O5 59.6(6)
C28 P3 Pd2 S2 167.1(3)
C27 P3 Pd2 S2 -70.2(3)
C23 P3 Pd2 S2 51.1(3)
C30 P4 Pd2 P3 8.7(3)
C38 P4 Pd2 P3 -114.7(3)
C34 P4 Pd2 P3 124.1(3)
C30 P4 Pd2 O6 -142.4(5)
C38 P4 Pd2 O6 94.3(6)
C34 P4 Pd2 O6 -27.0(6)
C30 P4 Pd2 O5 -172.1(3)
C38 P4 Pd2 O5 64.5(3)
C34 P4 Pd2 O5 -56.8(3)
C30 P4 Pd2 S2 -165.5(3)
C38 P4 Pd2 S2 71.2(3)
C34 P4 Pd2 S2 -50.1(3)
S2 O6 Pd2 P3 175.6(2)
S2 O6 Pd2 P4 -33.6(7)
S2 O6 Pd2 O5 -0.5(2)
S2 O5 Pd2 P3 -12.3(8)
S2 O5 Pd2 P4 170.6(2)
S2 O5 Pd2 O6 0.5(2)
O4 S2 Pd2 P3 -95.4(4)
O6 S2 Pd2 P3 -5.7(3)
O5 S2 Pd2 P3 175.2(3)
C40 S2 Pd2 P3 84.6(3)
O4 S2 Pd2 P4 76.9(4)
O6 S2 Pd2 P4 166.5(3)
O5 S2 Pd2 P4 -12.6(3)
C40 S2 Pd2 P4 -103.2(3)
O4 S2 Pd2 O6 -89.6(5)
O5 S2 Pd2 O6 -179.1(4)
C40 S2 Pd2 O6 90.3(4)
O4 S2 Pd2 O5 89.4(5)
O6 S2 Pd2 O5 179.1(4)
C40 S2 Pd2 O5 -90.6(4)
